data_4130680
loop_
_publ_author_name
'Touge, Taichiro'
'Nara, Hideki'
'Fujiwhara, Mitsuhiko'
'Kayaki, Yoshihito'
'Ikariya, Takao'

_publ_section_title
;
 Efficient Access to Chiral Benzhydrols via Asymmetric Transfer
 Hydrogenation of Unsymmetrical Benzophenones with Bifunctional
 Oxo-Tethered Ruthenium Catalysts.
;
_journal_issue 32
_journal_name_full 'Journal of the American Chemical Society'
_journal_page_first 10084
_journal_page_last 10087
_journal_paper_doi 10.1021/jacs.6b05738
_journal_volume 138
_journal_year 2016
_chemical_absolute_configuration 'CHOOSE rm ad rmad syn or unk'
_chemical_formula_moiety 'C31 H27 Cl2 F2 N O5 S'
_chemical_formula_sum 'C31 H27 Cl2 F2 N O5 S'
_chemical_formula_weight 634.52
_space_group_IT_number 5
_space_group_name_Hall 'C 2y'
_space_group_name_H-M_alt 'C 1 2 1'
_symmetry_cell_setting monoclinic
_symmetry_Int_Tables_number 5
_symmetry_space_group_name_Hall 'C 2y'
_symmetry_space_group_name_H-M 'C 1 2 1'
_atom_sites_solution_hydrogens geom
_atom_sites_solution_primary direct
_atom_sites_solution_secondary difmap
_cell_angle_alpha 90.0000
_cell_angle_beta 110.626(6)
_cell_angle_gamma 90.0000
_cell_formula_units_Z 4
_cell_length_a 31.304(13)
_cell_length_b 7.830(3)
_cell_length_c 12.515(6)
_cell_measurement_reflns_used 5301
_cell_measurement_temperature 93
_cell_measurement_theta_max 27.49
_cell_measurement_theta_min 3.07
_cell_volume 2871(2)
_computing_cell_refinement CrystalClear
_computing_data_collection 'CrystalClear (Rigaku Inc., 2008)'
_computing_data_reduction CrystalClear
_computing_molecular_graphics 'CrystalStructure 4.0'
_computing_publication_material 'CrystalStructure 4.0 (Rigaku, 2010)'
_computing_structure_refinement 'CRYSTALS (Carruthers, et al., 1999)'
_computing_structure_solution SIR97
_diffrn_ambient_temperature 93
_diffrn_detector_area_resol_mean 7.111
_diffrn_measured_fraction_theta_full 0.990
_diffrn_measured_fraction_theta_max 0.990
_diffrn_measurement_device_type 'Rigaku Saturn724'
_diffrn_measurement_method \w
_diffrn_radiation_type 'Mo K\a'
_diffrn_radiation_wavelength 0.71075
_diffrn_reflns_av_R_equivalents 0.0384
_diffrn_reflns_limit_h_max 40
_diffrn_reflns_limit_h_min -40
_diffrn_reflns_limit_k_max 9
_diffrn_reflns_limit_k_min -10
_diffrn_reflns_limit_l_max 14
_diffrn_reflns_limit_l_min -16
_diffrn_reflns_number 11834
_diffrn_reflns_theta_full 27.51
_diffrn_reflns_theta_max 27.51
_diffrn_standards_number 0
_exptl_absorpt_coefficient_mu 0.354
_exptl_absorpt_correction_T_max 0.972
_exptl_absorpt_correction_T_min 0.809
_exptl_absorpt_correction_type multi-scan
_exptl_absorpt_process_details 'REQAB (Rigaku, 1998)'
_exptl_crystal_colour colorless
_exptl_crystal_density_diffrn 1.468
_exptl_crystal_density_method 'not measured'
_exptl_crystal_description prism
_exptl_crystal_F_000 1312.00
_exptl_crystal_size_max 0.200
_exptl_crystal_size_mid 0.200
_exptl_crystal_size_min 0.080
_refine_diff_density_max 0.780
_refine_diff_density_min -0.508
_refine_ls_abs_structure_details 'Flack, H. D. (1983), Acta Cryst. A39, 876-881.  2912 Friedel Pairs'
_refine_ls_abs_structure_Flack -0.02(4)
_refine_ls_extinction_method none
_refine_ls_goodness_of_fit_ref 1.000
_refine_ls_hydrogen_treatment constr
_refine_ls_number_parameters 407
_refine_ls_number_reflns 6423
_refine_ls_R_factor_gt 0.0360
_refine_ls_shift/su_max 0.000
_refine_ls_structure_factor_coef Fsqd
_refine_ls_weighting_details 'w = 1/[0.0005Fo^2^ + 0.5730\s(Fo^2^)]/(4Fo^2^)'
_refine_ls_weighting_scheme calc
_refine_ls_wR_factor_ref 0.0854
_reflns_number_gt 5156
_reflns_number_total 6423
_reflns_threshold_expression F^2^>2.0\s(F^2^)
_cod_data_source_file ja6b05738_si_007.cif
_cod_data_source_block 34-F2benzhydrol
_cod_database_code 4130680

loop_
_symmetry_equiv_pos_site_id
_symmetry_equiv_pos_as_xyz
1 +X,+Y,+Z
2 -X,+Y,-Z
3 1/2+X,1/2+Y,+Z
4 1/2-X,1/2+Y,-Z

loop_
_atom_site_label
_atom_site_type_symbol
_atom_site_fract_x
_atom_site_fract_y
_atom_site_fract_z
_atom_site_U_iso_or_equiv
_atom_site_adp_type
_atom_site_occupancy
_atom_site_symmetry_multiplicity
_atom_site_calc_flag
_atom_site_refinement_flags
Cl1 Cl 0.12937(2) 0.60151(9) -0.30862(5) 0.02670(16) Uani 1.0 4 d .
Cl2 Cl 0.02785(2) 0.53069(9) -0.32309(5) 0.02922(16) Uani 1.0 4 d .
S1 S 0.07651(2) 1.00193(7) 0.07779(4) 0.01543(13) Uani 1.0 4 d .
F1 F 0.22691(6) 1.36480(18) 0.17961(12) 0.0346(5) Uani 1.0 4 d .
F2 F 0.26379(5) 1.41049(17) 0.40511(12) 0.0304(5) Uani 1.0 4 d .
O1 O 0.21315(5) 0.73489(19) 0.11636(13) 0.0171(4) Uani 1.0 4 d .
O2 O 0.16762(6) 0.6710(2) 0.21620(13) 0.0222(5) Uani 1.0 4 d .
O3 O 0.06111(6) 0.5377(2) 0.14362(14) 0.0247(5) Uani 1.0 4 d .
O4 O 0.04578(6) 0.9836(2) -0.03767(13) 0.0208(4) Uani 1.0 4 d .
O5 O 0.12261(5) 1.0461(2) 0.09363(13) 0.0218(5) Uani 1.0 4 d .
N1 N 0.07580(6) 0.8201(3) 0.15037(15) 0.0138(5) Uani 1.0 4 d .
C1 C 0.25189(8) 0.7492(3) 0.22240(18) 0.0153(6) Uani 1.0 4 d .
C2 C 0.25377(7) 0.9269(3) 0.27077(18) 0.0159(6) Uani 1.0 4 d .
C3 C 0.23801(7) 1.0669(3) 0.19977(18) 0.0192(6) Uani 1.0 4 d .
C4 C 0.24212(8) 1.2269(3) 0.24636(19) 0.0187(6) Uani 1.0 4 d .
C5 C 0.26152(8) 1.2504(3) 0.3634(2) 0.0190(6) Uani 1.0 4 d .
C6 C 0.27760(8) 1.1140(3) 0.43528(18) 0.0207(6) Uani 1.0 4 d .
C7 C 0.27340(8) 0.9519(3) 0.38834(18) 0.0184(6) Uani 1.0 4 d .
C8 C 0.32840(8) 0.6086(4) 0.27165(18) 0.0233(6) Uani 1.0 4 d .
C9 C 0.36846(8) 0.5750(4) 0.25262(19) 0.0254(7) Uani 1.0 4 d .
C10 C 0.37459(8) 0.6377(3) 0.15535(19) 0.0233(7) Uani 1.0 4 d .
C11 C 0.34036(8) 0.7338(3) 0.07819(19) 0.0215(7) Uani 1.0 4 d .
C12 C 0.30069(8) 0.7689(3) 0.09829(19) 0.0188(6) Uani 1.0 4 d .
C13 C 0.29411(8) 0.7066(3) 0.19534(18) 0.0154(6) Uani 1.0 4 d .
C14 C 0.17303(8) 0.6940(3) 0.12683(19) 0.0157(6) Uani 1.0 4 d .
C15 C 0.13639(8) 0.6696(3) 0.01270(18) 0.0157(6) Uani 1.0 4 d .
C16 C 0.14749(8) 0.6594(3) -0.08534(18) 0.0176(6) Uani 1.0 4 d .
C17 C 0.11410(8) 0.6181(3) -0.18967(19) 0.0187(6) Uani 1.0 4 d .
C18 C 0.06974(8) 0.5854(3) -0.19528(18) 0.0193(6) Uani 1.0 4 d .
C19 C 0.05837(8) 0.5955(3) -0.09773(19) 0.0191(6) Uani 1.0 4 d .
C20 C 0.09113(8) 0.6413(3) 0.00590(19) 0.0166(6) Uani 1.0 4 d .
C21 C 0.07557(7) 0.6587(3) 0.10617(19) 0.0166(6) Uani 1.0 4 d .
C22 C 0.05843(7) 0.8437(3) 0.24457(17) 0.0144(6) Uani 1.0 4 d .
C23 C 0.08741(8) 0.7672(3) 0.36202(19) 0.0194(6) Uani 1.0 4 d .
C24 C 0.09177(8) 0.9220(3) 0.44128(18) 0.0204(6) Uani 1.0 4 d .
C25 C 0.04339(8) 0.9680(4) 0.4382(2) 0.0257(7) Uani 1.0 4 d .
C26 C 0.02135(8) 1.0595(4) 0.32140(19) 0.0235(7) Uani 1.0 4 d .
C27 C 0.05849(7) 1.0390(3) 0.26859(17) 0.0160(6) Uani 1.0 4 d .
C28 C 0.05294(8) 1.1339(3) 0.15837(18) 0.0179(6) Uani 1.0 4 d .
C29 C 0.10305(7) 1.0690(3) 0.37429(18) 0.0182(6) Uani 1.0 4 d .
C30 C 0.14849(8) 1.0475(4) 0.35432(18) 0.0222(6) Uani 1.0 4 d .
C31 C 0.10391(10) 1.2483(4) 0.4260(3) 0.0273(7) Uani 1.0 4 d .
H1 H 0.2486 0.6661 0.2775 0.0177 Uiso 1.0 4 calc R
H2 H 0.2247 1.0518 0.1212 0.0227 Uiso 1.0 4 calc R
H3 H 0.2907 1.1306 0.5137 0.0241 Uiso 1.0 4 calc R
H4 H 0.2837 0.8578 0.4358 0.0223 Uiso 1.0 4 calc R
H5 H 0.3242 0.5648 0.3363 0.0284 Uiso 1.0 4 calc R
H6 H 0.3912 0.5099 0.3046 0.0295 Uiso 1.0 4 calc R
H7 H 0.4016 0.6162 0.1426 0.0286 Uiso 1.0 4 calc R
H8 H 0.3441 0.7740 0.0121 0.0271 Uiso 1.0 4 calc R
H9 H 0.2781 0.8353 0.0468 0.0225 Uiso 1.0 4 calc R
H10 H 0.1772 0.6796 -0.0817 0.0208 Uiso 1.0 4 calc R
H11 H 0.0287 0.5714 -0.1020 0.0229 Uiso 1.0 4 calc R
H12 H 0.0272 0.7997 0.2218 0.0183 Uiso 1.0 4 calc R
H13 H 0.0723 0.6724 0.3839 0.0233 Uiso 1.0 4 calc R
H14 H 0.1173 0.7311 0.3640 0.0236 Uiso 1.0 4 calc R
H15 H 0.1142 0.9069 0.5183 0.0243 Uiso 1.0 4 calc R
H16 H 0.0268 0.8653 0.4431 0.0325 Uiso 1.0 4 calc R
H17 H 0.0454 1.0430 0.5015 0.0326 Uiso 1.0 4 calc R
H18 H -0.0066 1.0038 0.2741 0.0280 Uiso 1.0 4 calc R
H19 H 0.0153 1.1791 0.3304 0.0279 Uiso 1.0 4 calc R
H20 H 0.0678 1.2426 0.1846 0.0210 Uiso 1.0 4 calc R
H21 H 0.0204 1.1558 0.1262 0.0211 Uiso 1.0 4 calc R
H22 H 0.1479 0.9426 0.3141 0.0252 Uiso 1.0 4 calc R
H23 H 0.1526 1.1416 0.3097 0.0255 Uiso 1.0 4 calc R
H24 H 0.1733 1.0448 0.4263 0.0259 Uiso 1.0 4 calc R
H25 H 0.1069 1.3322 0.3731 0.0324 Uiso 1.0 4 calc R
H26 H 0.0760 1.2674 0.4398 0.0325 Uiso 1.0 4 calc R
H27 H 0.1293 1.2575 0.4965 0.0320 Uiso 1.0 4 calc R

loop_
_atom_site_aniso_label
_atom_site_aniso_U_11
_atom_site_aniso_U_22
_atom_site_aniso_U_33
_atom_site_aniso_U_12
_atom_site_aniso_U_13
_atom_site_aniso_U_23
Cl1 0.0264(3) 0.0366(4) 0.0193(3) 0.0018(3) 0.0109(3) -0.0021(3)
Cl2 0.0212(3) 0.0383(4) 0.0237(3) -0.0019(3) 0.0023(3) -0.0088(3)
S1 0.0161(3) 0.0147(3) 0.0161(3) -0.0002(3) 0.0065(2) 0.0026(3)
F1 0.0507(11) 0.0216(8) 0.0278(8) 0.0060(8) 0.0094(8) 0.0028(7)
F2 0.0434(10) 0.0233(8) 0.0275(8) -0.0029(7) 0.0162(7) -0.0077(7)
O1 0.0147(9) 0.0199(9) 0.0161(8) -0.0004(7) 0.0048(7) -0.0004(7)
O2 0.0190(9) 0.0284(9) 0.0217(9) 0.0053(8) 0.0102(7) 0.0029(7)
O3 0.0314(10) 0.0147(9) 0.0350(9) -0.0018(8) 0.0204(8) 0.0019(8)
O4 0.0235(9) 0.0213(9) 0.0165(8) 0.0026(7) 0.0056(7) 0.0007(7)
O5 0.0199(9) 0.0221(9) 0.0261(8) -0.0031(7) 0.0116(7) 0.0046(7)
N1 0.0150(10) 0.0129(9) 0.0152(9) 0.0014(8) 0.0075(8) 0.0026(8)
C1 0.0117(11) 0.0200(12) 0.0131(11) 0.0013(9) 0.0029(9) 0.0014(9)
C2 0.0130(11) 0.0202(12) 0.0169(11) -0.0000(9) 0.0082(9) -0.0007(9)
C3 0.0177(12) 0.0233(13) 0.0164(10) 0.0009(10) 0.0056(9) -0.0016(10)
C4 0.0206(13) 0.0175(12) 0.0186(12) 0.0052(10) 0.0077(10) 0.0028(10)
C5 0.0193(13) 0.0159(12) 0.0248(12) -0.0016(10) 0.0113(11) -0.0050(10)
C6 0.0213(12) 0.0287(13) 0.0127(10) -0.0037(11) 0.0066(9) -0.0032(10)
C7 0.0176(12) 0.0234(12) 0.0153(11) 0.0023(10) 0.0070(9) 0.0036(9)
C8 0.0221(13) 0.0300(14) 0.0186(11) 0.0027(11) 0.0079(10) 0.0014(11)
C9 0.0211(13) 0.0361(15) 0.0180(11) 0.0094(11) 0.0058(10) 0.0033(11)
C10 0.0182(13) 0.0331(15) 0.0213(12) 0.0021(11) 0.0102(10) -0.0062(11)
C11 0.0269(14) 0.0239(13) 0.0171(12) -0.0017(11) 0.0119(11) -0.0041(10)
C12 0.0195(12) 0.0188(12) 0.0180(11) 0.0022(10) 0.0066(10) 0.0017(10)
C13 0.0158(12) 0.0155(11) 0.0159(11) -0.0018(9) 0.0069(9) -0.0049(9)
C14 0.0153(12) 0.0118(11) 0.0209(11) 0.0019(9) 0.0076(9) 0.0002(9)
C15 0.0139(11) 0.0126(11) 0.0203(11) 0.0021(9) 0.0057(9) -0.0010(9)
C16 0.0144(11) 0.0186(12) 0.0204(11) 0.0010(10) 0.0068(9) -0.0004(10)
C17 0.0204(12) 0.0176(12) 0.0197(11) 0.0026(10) 0.0091(9) -0.0006(10)
C18 0.0169(12) 0.0183(12) 0.0203(11) 0.0012(10) 0.0036(9) -0.0023(10)
C19 0.0158(11) 0.0173(12) 0.0249(11) 0.0001(10) 0.0081(9) -0.0040(10)
C20 0.0171(11) 0.0117(11) 0.0223(11) 0.0022(9) 0.0085(9) -0.0010(9)
C21 0.0117(11) 0.0179(12) 0.0206(11) 0.0010(9) 0.0063(9) 0.0004(10)
C22 0.0134(11) 0.0164(11) 0.0163(10) -0.0017(9) 0.0086(9) -0.0007(9)
C23 0.0215(13) 0.0202(12) 0.0172(11) 0.0002(10) 0.0078(10) 0.0043(10)
C24 0.0189(13) 0.0275(13) 0.0149(11) 0.0011(11) 0.0059(10) -0.0006(10)
C25 0.0245(13) 0.0330(15) 0.0238(12) -0.0028(11) 0.0139(10) -0.0055(11)
C26 0.0145(12) 0.0304(14) 0.0250(12) 0.0012(10) 0.0063(9) -0.0087(11)
C27 0.0147(11) 0.0168(11) 0.0172(10) 0.0014(9) 0.0064(8) -0.0024(9)
C28 0.0193(12) 0.0144(12) 0.0186(11) 0.0032(10) 0.0050(9) -0.0025(9)
C29 0.0160(12) 0.0200(13) 0.0176(10) -0.0011(10) 0.0045(9) -0.0032(10)
C30 0.0141(11) 0.0319(15) 0.0183(11) -0.0039(10) 0.0028(9) 0.0006(10)
C31 0.0282(15) 0.0278(14) 0.0246(13) -0.0033(12) 0.0076(11) -0.0047(11)

loop_
_atom_type_symbol
_atom_type_description
_atom_type_scat_dispersion_real
_atom_type_scat_dispersion_imag
_atom_type_scat_source
C C 0.0033 0.0016
;
International Tables for Crystallography
(1992, Vol. C, Tables 4.2.6.8 and 6.1.1.4)
;
H H 0.0000 0.0000
;
International Tables for Crystallography
(1992, Vol. C, Table 6.1.1.4)
;
Cl Cl 0.1484 0.1585
;
International Tables for Crystallography
(1992, Vol. C, Tables 4.2.6.8 and 6.1.1.4)
;
F F 0.0171 0.0103
;
International Tables for Crystallography
(1992, Vol. C, Tables 4.2.6.8 and 6.1.1.4)
;
N N 0.0061 0.0033
;
International Tables for Crystallography
(1992, Vol. C, Tables 4.2.6.8 and 6.1.1.4)
;
O O 0.0106 0.0060
;
International Tables for Crystallography
(1992, Vol. C, Tables 4.2.6.8 and 6.1.1.4)
;
S S 0.1246 0.1234
;
International Tables for Crystallography
(1992, Vol. C, Tables 4.2.6.8 and 6.1.1.4)
;

loop_
_geom_angle_atom_site_label_1
_geom_angle_atom_site_label_2
_geom_angle_atom_site_label_3
_geom_angle
_geom_angle_publ_flag
O4 S1 O5 116.79(12) yes
O4 S1 N1 108.99(10) yes
O4 S1 C28 111.42(11) yes
O5 S1 N1 109.44(10) yes
O5 S1 C28 112.45(11) yes
N1 S1 C28 95.63(11) yes
C1 O1 C14 115.88(19) yes
S1 N1 C21 123.69(17) yes
S1 N1 C22 113.68(15) yes
C21 N1 C22 119.0(2) yes
O1 C1 C2 109.82(17) yes
O1 C1 C13 107.01(19) yes
C2 C1 C13 112.3(2) yes
C1 C2 C3 121.09(19) yes
C1 C2 C7 119.5(2) yes
C3 C2 C7 119.3(2) yes
C2 C3 C4 119.4(2) yes
F1 C4 C3 120.7(2) yes
F1 C4 C5 118.5(2) yes
C3 C4 C5 120.8(2) yes
F2 C5 C4 118.4(2) yes
F2 C5 C6 120.8(2) yes
C4 C5 C6 120.8(2) yes
C5 C6 C7 118.5(2) yes
C2 C7 C6 121.2(2) yes
C9 C8 C13 121.0(3) yes
C8 C9 C10 119.9(2) yes
C9 C10 C11 119.5(3) yes
C10 C11 C12 120.4(3) yes
C11 C12 C13 120.6(2) yes
C1 C13 C8 119.5(3) yes
C1 C13 C12 121.89(19) yes
C8 C13 C12 118.6(3) yes
O1 C14 O2 124.61(19) yes
O1 C14 C15 111.4(3) yes
O2 C14 C15 123.9(3) yes
C14 C15 C16 120.3(3) yes
C14 C15 C20 119.7(3) yes
C16 C15 C20 119.81(19) yes
C15 C16 C17 120.2(3) yes
Cl1 C17 C16 118.9(2) yes
Cl1 C17 C18 121.30(16) yes
C16 C17 C18 119.8(3) yes
Cl2 C18 C17 120.8(2) yes
Cl2 C18 C19 118.82(19) yes
C17 C18 C19 120.40(19) yes
C18 C19 C20 120.2(3) yes
C15 C20 C19 119.6(3) yes
C15 C20 C21 123.42(18) yes
C19 C20 C21 117.0(3) yes
O3 C21 N1 120.7(3) yes
O3 C21 C20 121.7(2) yes
N1 C21 C20 117.4(2) yes
N1 C22 C23 116.89(19) yes
N1 C22 C27 107.58(18) yes
C23 C22 C27 103.65(16) yes
C22 C23 C24 101.28(18) yes
C23 C24 C25 107.68(19) yes
C23 C24 C29 102.9(2) yes
C25 C24 C29 102.94(19) yes
C24 C25 C26 103.7(3) yes
C25 C26 C27 101.80(19) yes
C22 C27 C26 103.64(19) yes
C22 C27 C28 108.19(18) yes
C22 C27 C29 104.49(16) yes
C26 C27 C28 118.52(19) yes
C26 C27 C29 101.84(18) yes
C28 C27 C29 118.42(19) yes
S1 C28 C27 107.04(16) yes
C24 C29 C27 92.36(17) yes
C24 C29 C30 114.22(19) yes
C24 C29 C31 115.2(3) yes
C27 C29 C30 116.5(2) yes
C27 C29 C31 111.70(18) yes
C30 C29 C31 106.7(2) yes
O1 C1 H1 109.302 no
C2 C1 H1 109.168 no
C13 C1 H1 109.201 no
C2 C3 H2 120.094 no
C4 C3 H2 120.463 no
C5 C6 H3 120.416 no
C7 C6 H3 121.102 no
C2 C7 H4 119.131 no
C6 C7 H4 119.716 no
C9 C8 H5 119.624 no
C13 C8 H5 119.370 no
C8 C9 H6 120.203 no
C10 C9 H6 119.903 no
C9 C10 H7 120.174 no
C11 C10 H7 120.356 no
C10 C11 H8 119.651 no
C12 C11 H8 119.920 no
C11 C12 H9 119.948 no
C13 C12 H9 119.412 no
C15 C16 H10 120.279 no
C17 C16 H10 119.570 no
C18 C19 H11 119.826 no
C20 C19 H11 120.017 no
N1 C22 H12 109.561 no
C23 C22 H12 109.318 no
C27 C22 H12 109.528 no
C22 C23 H13 112.455 no
C22 C23 H14 111.972 no
C24 C23 H13 111.193 no
C24 C23 H14 110.261 no
H13 C23 H14 109.472 no
C23 C24 H15 114.094 no
C25 C24 H15 114.199 no
C29 C24 H15 113.846 no
C24 C25 H16 110.255 no
C24 C25 H17 109.860 no
C26 C25 H16 111.789 no
C26 C25 H17 111.622 no
H16 C25 H17 109.478 no
C25 C26 H18 111.900 no
C25 C26 H19 112.091 no
C27 C26 H18 110.352 no
C27 C26 H19 111.038 no
H18 C26 H19 109.482 no
S1 C28 H20 117.124 no
S1 C28 H21 116.970 no
C27 C28 H20 103.536 no
C27 C28 H21 103.306 no
H20 C28 H21 107.119 no
C29 C30 H22 109.394 no
C29 C30 H23 109.395 no
C29 C30 H24 109.709 no
H22 C30 H23 109.443 no
H22 C30 H24 109.447 no
H23 C30 H24 109.438 no
C29 C31 H25 109.001 no
C29 C31 H26 109.559 no
C29 C31 H27 109.941 no
H25 C31 H26 109.437 no
H25 C31 H27 109.449 no
H26 C31 H27 109.440 no

loop_
_geom_bond_atom_site_label_1
_geom_bond_atom_site_label_2
_geom_bond_distance
_geom_bond_publ_flag
Cl1 C17 1.721(3) yes
Cl2 C18 1.727(2) yes
S1 O4 1.4334(16) yes
S1 O5 1.4283(18) yes
S1 N1 1.693(2) yes
S1 C28 1.776(3) yes
F1 C4 1.345(3) yes
F2 C5 1.350(3) yes
O1 C1 1.453(3) yes
O1 C14 1.346(4) yes
O2 C14 1.202(4) yes
O3 C21 1.213(3) yes
N1 C21 1.378(3) yes
N1 C22 1.474(4) yes
C1 C2 1.510(4) yes
C1 C13 1.513(4) yes
C2 C3 1.388(3) yes
C2 C7 1.394(3) yes
C3 C4 1.369(4) yes
C4 C5 1.386(4) yes
C5 C6 1.372(4) yes
C6 C7 1.385(4) yes
C8 C9 1.382(4) yes
C8 C13 1.389(3) yes
C9 C10 1.387(4) yes
C10 C11 1.385(3) yes
C11 C12 1.379(4) yes
C12 C13 1.390(4) yes
C14 C15 1.496(3) yes
C15 C16 1.390(4) yes
C15 C20 1.407(4) yes
C16 C17 1.393(3) yes
C17 C18 1.389(4) yes
C18 C19 1.389(4) yes
C19 C20 1.388(3) yes
C20 C21 1.504(4) yes
C22 C23 1.550(3) yes
C22 C27 1.558(3) yes
C23 C24 1.542(4) yes
C24 C25 1.544(4) yes
C24 C29 1.536(4) yes
C25 C26 1.554(4) yes
C26 C27 1.535(4) yes
C27 C28 1.522(4) yes
C27 C29 1.565(3) yes
C29 C30 1.538(4) yes
C29 C31 1.542(4) yes
C1 H1 0.980 no
C3 H2 0.930 no
C6 H3 0.930 no
C7 H4 0.930 no
C8 H5 0.930 no
C9 H6 0.930 no
C10 H7 0.930 no
C11 H8 0.930 no
C12 H9 0.930 no
C16 H10 0.930 no
C19 H11 0.930 no
C22 H12 0.980 no
C23 H13 0.970 no
C23 H14 0.970 no
C24 H15 0.980 no
C25 H16 0.970 no
C25 H17 0.970 no
C26 H18 0.970 no
C26 H19 0.970 no
C28 H20 0.970 no
C28 H21 0.970 no
C30 H22 0.960 no
C30 H23 0.960 no
C30 H24 0.960 no
C31 H25 0.960 no
C31 H26 0.960 no
C31 H27 0.960 no

loop_
_geom_contact_atom_site_label_1
_geom_contact_atom_site_label_2
_geom_contact_distance
_geom_contact_publ_flag
_geom_contact_site_symmetry_2
Cl1 Cl2 3.1677(16) no .
S1 C15 3.468(3) no .
S1 C20 3.046(3) no .
S1 C29 3.544(3) no .
S1 C30 3.419(3) no .
F1 F2 2.670(3) no .
O1 C3 2.807(3) no .
O1 C8 3.582(3) no .
O1 C12 2.840(4) no .
O1 C16 2.700(3) no .
O2 O3 3.301(3) no .
O2 O5 3.383(3) no .
O2 N1 2.938(3) no .
O2 C1 2.682(4) no .
O2 C2 3.234(3) no .
O2 C20 2.876(3) no .
O2 C21 2.723(3) no .
O2 C30 3.573(4) no .
O3 C15 3.468(4) no .
O3 C19 3.025(4) no .
O3 C22 2.724(3) no .
O3 C23 3.129(3) no .
O4 C19 3.188(3) no .
O4 C20 2.991(3) no .
O4 C21 3.065(3) no .
O4 C22 3.584(3) no .
O5 C3 3.385(3) no .
O5 C14 3.131(3) no .
O5 C15 3.195(3) no .
O5 C20 3.385(3) no .
O5 C21 3.399(3) no .
O5 C22 3.576(4) no .
O5 C27 3.453(4) no .
O5 C30 3.072(3) no .
N1 C14 3.310(4) no .
N1 C15 3.203(4) no .
N1 C19 3.440(4) no .
N1 C24 3.586(4) no .
N1 C29 3.270(3) no .
N1 C30 3.282(3) no .
C2 C5 2.760(4) no .
C2 C8 3.413(4) no .
C2 C12 3.253(4) no .
C2 C14 3.123(3) no .
C3 C6 2.790(4) no .
C3 C12 3.558(4) no .
C3 C13 3.334(4) no .
C3 C14 3.491(4) no .
C4 C7 2.743(4) no .
C7 C13 3.324(4) no .
C8 C11 2.757(4) no .
C9 C12 2.766(3) no .
C10 C13 2.789(4) no .
C13 C14 3.581(4) no .
C14 C21 2.982(4) no .
C15 C18 2.781(3) no .
C16 C19 2.784(4) no .
C17 C20 2.789(4) no .
C21 C23 3.205(4) no .
C22 C25 2.801(4) no .
C22 C30 3.107(4) no .
C23 C26 3.005(4) no .
C23 C30 2.935(4) no .
C25 C31 2.939(4) no .
C26 C31 2.863(4) no .
C28 C30 3.202(3) no .
C28 C31 3.286(4) no .
F1 O1 2.995(3) no 1_565
F1 O2 3.162(3) no 1_565
F1 C1 3.108(3) no 1_565
F1 C8 3.534(4) no 1_565
F1 C11 3.333(3) no 4_555
F1 C12 3.360(3) no 4_555
F1 C13 3.366(3) no 1_565
F1 C14 3.023(3) no 1_565
F2 C1 3.435(3) no 1_565
F2 C6 3.167(4) no 4_556
F2 C7 3.204(4) no 4_556
F2 C8 3.416(4) no 1_565
F2 C30 3.454(3) no 4_556
O1 F1 2.995(3) no 1_545
O2 F1 3.162(3) no 1_545
O3 C28 3.182(3) no 1_545
O4 O4 3.318(4) no 2_555
O4 C10 3.525(4) no 4_555
O4 C22 3.549(3) no 2_555
O4 C26 3.481(3) no 2_555
O4 C27 3.542(3) no 2_555
O4 C28 3.151(3) no 2_555
O5 C10 3.228(4) no 4_555
O5 C11 3.144(4) no 4_555
C1 F1 3.108(3) no 1_545
C1 F2 3.435(3) no 1_545
C6 F2 3.167(4) no 4_546
C7 F2 3.204(4) no 4_546
C8 F1 3.534(4) no 1_545
C8 F2 3.416(4) no 1_545
C10 O4 3.525(4) no 4_545
C10 O5 3.228(4) no 4_545
C11 F1 3.333(3) no 4_545
C11 O5 3.144(4) no 4_545
C11 C16 3.351(4) no 4_555
C11 C17 3.410(4) no 4_555
C12 F1 3.360(3) no 4_545
C12 C16 3.491(4) no 4_555
C13 F1 3.366(3) no 1_545
C14 F1 3.023(3) no 1_545
C16 C11 3.351(4) no 4_545
C16 C12 3.491(4) no 4_545
C17 C11 3.410(4) no 4_545
C22 O4 3.549(3) no 2_555
C25 C25 3.568(5) no 2_556
C26 O4 3.481(3) no 2_555
C27 O4 3.542(3) no 2_555
C28 O3 3.182(3) no 1_565
C28 O4 3.151(3) no 2_555
C30 F2 3.454(3) no 4_546
Cl1 H10 2.7725 no .
Cl2 H11 2.7757 no .
S1 H12 3.1778 no .
S1 H22 3.0501 no .
S1 H23 3.2288 no .
F1 H2 2.5515 no .
F2 H3 2.5598 no .
O1 H2 2.5051 no .
O1 H9 2.5989 no .
O1 H10 2.3729 no .
O2 H1 2.3752 no .
O2 H14 2.8590 no .
O2 H22 2.6336 no .
O3 H11 2.8897 no .
O3 H12 2.6509 no .
O3 H13 3.0876 no .
O3 H14 3.0951 no .
O4 H11 3.3238 no .
O4 H20 3.3121 no .
O4 H21 2.7940 no .
O5 H2 3.0926 no .
O5 H20 2.8242 no .
O5 H21 3.4733 no .
O5 H22 2.7124 no .
O5 H23 2.6392 no .
N1 H11 3.5580 no .
N1 H13 3.1802 no .
N1 H14 2.6220 no .
N1 H20 3.3561 no .
N1 H21 3.1052 no .
N1 H22 2.6380 no .
N1 H23 3.5663 no .
C1 H2 2.6797 no .
C1 H4 2.6405 no .
C1 H5 2.6398 no .
C1 H9 2.6883 no .
C2 H3 3.2630 no .
C2 H5 3.5069 no .
C2 H9 3.2334 no .
C2 H22 3.5427 no .
C3 H1 3.2680 no .
C3 H4 3.2363 no .
C3 H9 3.1972 no .
C3 H23 3.4600 no .
C4 H3 3.2390 no .
C4 H23 3.2389 no .
C5 H2 3.2359 no .
C5 H4 3.2104 no .
C5 H23 3.3443 no .
C5 H24 3.5181 no .
C6 H24 3.2736 no .
C7 H1 2.6035 no .
C7 H2 3.2430 no .
C7 H5 3.5876 no .
C7 H24 3.4105 no .
C8 H1 2.5655 no .
C8 H4 3.4661 no .
C8 H7 3.2364 no .
C8 H9 3.2290 no .
C9 H8 3.2328 no .
C10 H5 3.2339 no .
C10 H9 3.2364 no .
C11 H6 3.2341 no .
C12 H1 3.3045 no .
C12 H2 3.3348 no .
C12 H5 3.2288 no .
C12 H7 3.2378 no .
C13 H2 3.3856 no .
C13 H4 3.3552 no .
C13 H6 3.2492 no .
C13 H8 3.2427 no .
C14 H1 2.4605 no .
C14 H2 3.2484 no .
C14 H10 2.6613 no .
C14 H22 3.3461 no .
C15 H11 3.2563 no .
C17 H11 3.2476 no .
C18 H10 3.2436 no .
C20 H10 3.2621 no .
C21 H11 2.5911 no .
C21 H12 2.6741 no .
C21 H13 3.5144 no .
C21 H14 3.0775 no .
C21 H22 3.5625 no .
C22 H15 3.2889 no .
C22 H16 2.9851 no .
C22 H18 2.5262 no .
C22 H19 3.3002 no .
C22 H20 3.2492 no .
C22 H21 2.8880 no .
C22 H22 2.7368 no .
C23 H16 2.5633 no .
C23 H17 3.3251 no .
C23 H18 3.3200 no .
C23 H22 2.5763 no .
C23 H24 3.3274 no .
C24 H12 2.9389 no .
C24 H18 3.1194 no .
C24 H19 3.0606 no .
C24 H22 2.7608 no .
C24 H23 3.3917 no .
C24 H24 2.7934 no .
C24 H25 3.3988 no .
C24 H26 2.7477 no .
C24 H27 2.8613 no .
C25 H12 2.8917 no .
C25 H13 2.6587 no .
C25 H14 3.3426 no .
C25 H26 2.5543 no .
C25 H27 3.3941 no .
C26 H12 2.4254 no .
C26 H13 3.3848 no .
C26 H15 3.3024 no .
C26 H20 2.9767 no .
C26 H21 2.5465 no .
C26 H25 3.3056 no .
C26 H26 2.4471 no .
C27 H13 3.1729 no .
C27 H14 3.0133 no .
C27 H15 3.1688 no .
C27 H16 3.0211 no .
C27 H17 3.0832 no .
C27 H22 2.7588 no .
C27 H23 2.9195 no .
C27 H24 3.4366 no .
C27 H25 2.8071 no .
C27 H26 2.6949 no .
C27 H27 3.3945 no .
C28 H12 2.9285 no .
C28 H18 2.9174 no .
C28 H19 2.8168 no .
C28 H22 3.2866 no .
C28 H23 3.0272 no .
C28 H25 3.0476 no .
C28 H26 3.4971 no .
C29 H12 3.2456 no .
C29 H13 3.2657 no .
C29 H14 2.6933 no .
C29 H16 3.2288 no .
C29 H17 2.8028 no .
C29 H18 3.2530 no .
C29 H19 2.7435 no .
C29 H20 2.6184 no .
C29 H21 3.3370 no .
C30 H14 2.6803 no .
C30 H15 2.8506 no .
C30 H20 3.0729 no .
C30 H25 2.6343 no .
C30 H26 3.3119 no .
C30 H27 2.6437 no .
C31 H15 2.8850 no .
C31 H17 2.8373 no .
C31 H19 2.6611 no .
C31 H20 2.8290 no .
C31 H22 3.3089 no .
C31 H23 2.5892 no .
C31 H24 2.6917 no .
H1 H2 3.5318 no .
H1 H4 2.4185 no .
H1 H5 2.3559 no .
H1 H9 3.5814 no .
H2 H9 2.7616 no .
H3 H4 2.3261 no .
H3 H24 3.5111 no .
H4 H5 3.0881 no .
H5 H6 2.3092 no .
H6 H7 2.3181 no .
H7 H8 2.3152 no .
H8 H9 2.3070 no .
H9 H10 3.2337 no .
H12 H13 2.2545 no .
H12 H14 2.8075 no .
H12 H16 2.8207 no .
H12 H18 2.1419 no .
H12 H19 3.3411 no .
H12 H21 3.0116 no .
H13 H15 2.5239 no .
H13 H16 2.3654 no .
H13 H17 3.4879 no .
H13 H18 3.5106 no .
H13 H22 3.5078 no .
H14 H15 2.4008 no .
H14 H16 3.4759 no .
H14 H22 2.1146 no .
H14 H23 3.5409 no .
H14 H24 2.9569 no .
H15 H16 2.5810 no .
H15 H17 2.3456 no .
H15 H22 3.1022 no .
H15 H24 2.7212 no .
H15 H26 3.0880 no .
H15 H27 2.8152 no .
H16 H18 2.2772 no .
H16 H19 2.7927 no .
H16 H26 3.5111 no .
H17 H18 2.7530 no .
H17 H19 2.2778 no .
H17 H26 2.2629 no .
H17 H27 3.1359 no .
H18 H20 3.4668 no .
H18 H21 2.5802 no .
H18 H26 3.3866 no .
H19 H20 2.8975 no .
H19 H21 2.6216 no .
H19 H25 2.9767 no .
H19 H26 2.0327 no .
H19 H27 3.4936 no .
H20 H22 3.4012 no .
H20 H23 2.6823 no .
H20 H25 2.3502 no .
H20 H26 3.1198 no .
H21 H25 3.5902 no .
H22 H25 3.4890 no .
H22 H27 3.5459 no .
H23 H25 2.3894 no .
H23 H26 3.4819 no .
H23 H27 2.8334 no .
H24 H25 2.9753 no .
H24 H26 3.5631 no .
H24 H27 2.5088 no .
Cl1 H6 3.2662 no 4_555
Cl1 H15 3.1476 no 1_554
Cl2 H12 3.2483 no 2_555
Cl2 H13 3.1549 no 2_555
Cl2 H16 3.1996 no 2_555
Cl2 H19 3.0537 no 2_545
S1 H7 3.1946 no 4_555
S1 H21 3.4228 no 2_555
F1 H1 2.6344 no 1_565
F1 H5 3.3719 no 1_565
F1 H8 2.7289 no 4_555
F1 H9 2.7915 no 4_555
F2 H1 2.4990 no 1_565
F2 H3 2.8515 no 4_556
F2 H4 3.5539 no 1_565
F2 H4 2.9024 no 4_556
F2 H5 2.6318 no 1_565
F2 H15 3.5947 no 4_556
F2 H24 2.5515 no 4_556
O2 H3 3.1812 no 4_546
O3 H11 2.6863 no 2_555
O3 H20 2.3600 no 1_545
O3 H21 3.2271 no 1_545
O3 H25 3.1606 no 1_545
O4 H7 2.6528 no 4_555
O4 H12 2.9815 no 2_555
O4 H18 2.7799 no 2_555
O4 H21 2.3918 no 2_555
O5 H7 2.8345 no 4_555
O5 H8 2.6441 no 4_555
C3 H8 3.3860 no 4_555
C3 H10 3.5722 no 4_555
C4 H1 3.4581 no 1_565
C4 H5 3.5823 no 1_565
C4 H8 3.4254 no 4_555
C4 H9 3.5975 no 4_555
C5 H1 3.4067 no 1_565
C5 H4 3.3948 no 4_556
C5 H5 3.2399 no 1_565
C5 H24 3.5525 no 4_556
C6 H4 3.4790 no 4_556
C6 H14 3.4854 no 4_556
C7 H27 3.2529 no 4_546
C8 H15 3.0502 no 4_546
C8 H27 2.9702 no 4_546
C9 H15 3.0247 no 4_546
C9 H17 3.3099 no 4_546
C9 H27 3.4271 no 4_546
C11 H2 2.9716 no 4_545
C11 H10 3.5363 no 4_555
C12 H2 3.0873 no 4_545
C12 H10 3.3108 no 4_555
C15 H8 3.1932 no 4_545
C16 H8 3.1374 no 4_545
C16 H9 3.3628 no 4_545
C17 H6 3.3674 no 4_555
C17 H8 3.4438 no 4_545
C18 H12 3.3798 no 2_555
C19 H12 3.0348 no 2_555
C20 H8 3.5713 no 4_545
C21 H11 3.3179 no 2_555
C21 H20 3.4359 no 1_545
C22 H11 3.4271 no 2_555
C23 H25 3.4536 no 1_545
C24 H5 3.2795 no 4_556
C24 H6 3.1112 no 4_556
C25 H6 3.1642 no 4_556
C25 H16 3.1598 no 2_556
C25 H17 3.1808 no 2_556
C26 H17 3.5438 no 2_556
C28 H21 3.4963 no 2_555
C29 H5 3.5341 no 4_556
C31 H4 3.4389 no 4_556
C31 H5 3.3552 no 4_556
C31 H13 3.4522 no 1_565
H1 F1 2.6344 no 1_545
H1 F2 2.4990 no 1_545
H1 C4 3.4581 no 1_545
H1 C5 3.4067 no 1_545
H1 H3 3.2674 no 4_546
H2 C11 2.9716 no 4_555
H2 C12 3.0873 no 4_555
H2 H8 2.8148 no 4_555
H2 H9 3.0372 no 4_555
H2 H10 3.4249 no 4_555
H3 F2 2.8515 no 4_546
H3 O2 3.1812 no 4_556
H3 H1 3.2674 no 4_556
H3 H4 3.1647 no 4_556
H3 H14 2.8544 no 4_556
H3 H22 3.3743 no 4_556
H3 H24 3.4290 no 4_556
H4 F2 3.5539 no 1_545
H4 F2 2.9024 no 4_546
H4 C5 3.3948 no 4_546
H4 C6 3.4790 no 4_546
H4 C31 3.4389 no 4_546
H4 H3 3.1647 no 4_546
H4 H23 3.5373 no 4_546
H4 H24 3.0268 no 4_546
H4 H25 3.4250 no 4_546
H4 H27 2.6713 no 4_546
H5 F1 3.3719 no 1_545
H5 F2 2.6318 no 1_545
H5 C4 3.5823 no 1_545
H5 C5 3.2399 no 1_545
H5 C24 3.2795 no 4_546
H5 C29 3.5341 no 4_546
H5 C31 3.3552 no 4_546
H5 H15 2.4659 no 4_546
H5 H24 2.9473 no 4_546
H5 H27 2.5739 no 4_546
H6 Cl1 3.2662 no 4_545
H6 C17 3.3674 no 4_545
H6 C24 3.1112 no 4_546
H6 C25 3.1642 no 4_546
H6 H15 2.4205 no 4_546
H6 H16 3.4817 no 4_546
H6 H17 2.5488 no 4_546
H6 H18 3.3515 no 3_545
H6 H27 3.3899 no 4_546
H7 S1 3.1946 no 4_545
H7 O4 2.6528 no 4_545
H7 O5 2.8345 no 4_545
H7 H18 2.8998 no 3_545
H7 H19 3.5411 no 3_545
H8 F1 2.7289 no 4_545
H8 O5 2.6441 no 4_545
H8 C3 3.3860 no 4_545
H8 C4 3.4254 no 4_545
H8 C15 3.1932 no 4_555
H8 C16 3.1374 no 4_555
H8 C17 3.4438 no 4_555
H8 C20 3.5713 no 4_555
H8 H2 2.8148 no 4_545
H8 H10 3.4208 no 4_555
H9 F1 2.7915 no 4_545
H9 C4 3.5975 no 4_545
H9 C16 3.3628 no 4_555
H9 H2 3.0372 no 4_545
H9 H10 2.9975 no 4_555
H10 C3 3.5722 no 4_545
H10 C11 3.5363 no 4_545
H10 C12 3.3108 no 4_545
H10 H2 3.4249 no 4_545
H10 H8 3.4208 no 4_545
H10 H9 2.9975 no 4_545
H11 O3 2.6863 no 2_555
H11 C21 3.3179 no 2_555
H11 C22 3.4271 no 2_555
H11 H12 2.5804 no 2_555
H11 H21 3.5652 no 2_545
H12 Cl2 3.2483 no 2_555
H12 O4 2.9815 no 2_555
H12 C18 3.3798 no 2_555
H12 C19 3.0348 no 2_555
H12 H11 2.5804 no 2_555
H13 Cl2 3.1549 no 2_555
H13 C31 3.4522 no 1_545
H13 H25 2.8962 no 1_545
H13 H26 3.2410 no 1_545
H14 C6 3.4854 no 4_546
H14 H3 2.8544 no 4_546
H14 H25 3.1466 no 1_545
H15 Cl1 3.1476 no 1_556
H15 F2 3.5947 no 4_546
H15 C8 3.0502 no 4_556
H15 C9 3.0247 no 4_556
H15 H5 2.4659 no 4_556
H15 H6 2.4205 no 4_556
H16 Cl2 3.1996 no 2_555
H16 C25 3.1598 no 2_556
H16 H6 3.4817 no 4_556
H16 H16 2.5568 no 2_556
H16 H17 2.9388 no 2_556
H17 C9 3.3099 no 4_556
H17 C25 3.1808 no 2_556
H17 C26 3.5438 no 2_556
H17 H6 2.5488 no 4_556
H17 H16 2.9388 no 2_556
H17 H17 2.8299 no 2_556
H17 H18 3.4436 no 2_556
H17 H19 3.4627 no 2_556
H18 O4 2.7799 no 2_555
H18 H6 3.3515 no 3_455
H18 H7 2.8998 no 3_455
H18 H17 3.4436 no 2_556
H19 Cl2 3.0537 no 2_565
H19 H7 3.5411 no 3_455
H19 H17 3.4627 no 2_556
H20 O3 2.3600 no 1_565
H20 C21 3.4359 no 1_565
H21 S1 3.4228 no 2_555
H21 O3 3.2271 no 1_565
H21 O4 2.3918 no 2_555
H21 C28 3.4963 no 2_555
H21 H11 3.5652 no 2_565
H21 H21 2.9614 no 2_555
H22 H3 3.3743 no 4_546
H23 H4 3.5373 no 4_556
H24 F2 2.5515 no 4_546
H24 C5 3.5525 no 4_546
H24 H3 3.4290 no 4_546
H24 H4 3.0268 no 4_556
H24 H5 2.9473 no 4_556
H25 O3 3.1606 no 1_565
H25 C23 3.4536 no 1_565
H25 H4 3.4250 no 4_556
H25 H13 2.8962 no 1_565
H25 H14 3.1466 no 1_565
H26 H13 3.2410 no 1_565
H27 C7 3.2529 no 4_556
H27 C8 2.9702 no 4_556
H27 C9 3.4271 no 4_556
H27 H4 2.6713 no 4_556
H27 H5 2.5739 no 4_556
H27 H6 3.3899 no 4_556

loop_
_geom_torsion_atom_site_label_1
_geom_torsion_atom_site_label_2
_geom_torsion_atom_site_label_3
_geom_torsion_atom_site_label_4
_geom_torsion
_geom_torsion_publ_flag
O4 S1 N1 C21 42.09(18) no
O4 S1 N1 C22 -116.22(13) no
O4 S1 C28 C27 130.63(12) no
O5 S1 N1 C21 -86.73(15) no
O5 S1 N1 C22 114.96(12) no
O5 S1 C28 C27 -96.06(14) no
N1 S1 C28 C27 17.67(13) no
C28 S1 N1 C21 157.05(14) no
C28 S1 N1 C22 -1.26(12) no
C1 O1 C14 O2 0.7(3) no
C1 O1 C14 C15 -175.65(15) no
C14 O1 C1 C2 -85.8(3) no
C14 O1 C1 C13 152.07(16) no
S1 N1 C21 O3 -156.88(14) no
S1 N1 C21 C20 19.5(3) no
S1 N1 C22 C23 -131.22(13) no
S1 N1 C22 C27 -15.23(17) no
C21 N1 C22 C23 69.4(2) no
C21 N1 C22 C27 -174.64(14) no
C22 N1 C21 O3 0.3(3) no
C22 N1 C21 C20 176.69(14) no
O1 C1 C2 C3 -30.6(3) no
O1 C1 C2 C7 152.11(19) no
O1 C1 C13 C8 -139.80(17) no
O1 C1 C13 C12 43.1(3) no
C2 C1 C13 C8 99.6(2) no
C2 C1 C13 C12 -77.5(3) no
C13 C1 C2 C3 88.3(3) no
C13 C1 C2 C7 -89.0(3) no
C1 C2 C3 C4 -177.1(2) no
C1 C2 C7 C6 177.0(2) no
C3 C2 C7 C6 -0.3(4) no
C7 C2 C3 C4 0.2(4) no
C2 C3 C4 F1 -179.6(2) no
C2 C3 C4 C5 -0.4(4) no
F1 C4 C5 F2 0.7(4) no
F1 C4 C5 C6 -179.9(2) no
C3 C4 C5 F2 -178.5(3) no
C3 C4 C5 C6 0.8(4) no
F2 C5 C6 C7 178.4(2) no
C4 C5 C6 C7 -0.9(4) no
C5 C6 C7 C2 0.7(4) no
C9 C8 C13 C1 -176.51(19) no
C9 C8 C13 C12 0.7(4) no
C13 C8 C9 C10 -0.8(4) no
C8 C9 C10 C11 0.1(4) no
C9 C10 C11 C12 0.8(4) no
C10 C11 C12 C13 -0.9(4) no
C11 C12 C13 C1 177.29(18) no
C11 C12 C13 C8 0.2(3) no
O1 C14 C15 C16 11.5(3) no
O1 C14 C15 C20 -174.32(16) no
O2 C14 C15 C16 -164.9(2) no
O2 C14 C15 C20 9.3(4) no
C14 C15 C16 C17 172.97(17) no
C14 C15 C20 C19 -171.17(17) no
C14 C15 C20 C21 9.1(3) no
C16 C15 C20 C19 3.0(3) no
C16 C15 C20 C21 -176.70(18) no
C20 C15 C16 C17 -1.2(3) no
C15 C16 C17 Cl1 -178.45(17) no
C15 C16 C17 C18 -0.7(4) no
Cl1 C17 C18 Cl2 -1.3(3) no
Cl1 C17 C18 C19 178.45(15) no
C16 C17 C18 Cl2 -179.00(18) no
C16 C17 C18 C19 0.7(4) no
Cl2 C18 C19 C20 -179.15(15) no
C17 C18 C19 C20 1.1(4) no
C18 C19 C20 C15 -3.0(4) no
C18 C19 C20 C21 176.77(19) no
C15 C20 C21 O3 -116.3(3) no
C15 C20 C21 N1 67.4(3) no
C19 C20 C21 O3 63.9(3) no
C19 C20 C21 N1 -112.4(2) no
N1 C22 C23 C24 129.06(18) no
N1 C22 C27 C26 154.39(13) no
N1 C22 C27 C28 27.74(19) no
N1 C22 C27 C29 -99.30(17) no
C23 C22 C27 C26 -81.19(18) no
C23 C22 C27 C28 152.16(17) no
C23 C22 C27 C29 25.1(3) no
C27 C22 C23 C24 10.9(3) no
C22 C23 C24 C25 63.7(3) no
C22 C23 C24 C29 -44.6(2) no
C23 C24 C25 C26 -76.0(2) no
C23 C24 C29 C27 57.64(18) no
C23 C24 C29 C30 -62.90(19) no
C23 C24 C29 C31 173.01(15) no
C25 C24 C29 C27 -54.22(18) no
C25 C24 C29 C30 -174.76(15) no
C25 C24 C29 C31 61.15(19) no
C29 C24 C25 C26 32.3(2) no
C24 C25 C26 C27 4.9(3) no
C25 C26 C27 C22 68.48(18) no
C25 C26 C27 C28 -171.69(16) no
C25 C26 C27 C29 -39.8(2) no
C22 C27 C28 S1 -28.3(2) no
C22 C27 C29 C24 -49.8(2) no
C22 C27 C29 C30 68.9(3) no
C22 C27 C29 C31 -168.16(17) no
C26 C27 C28 S1 -145.78(17) no
C26 C27 C29 C24 57.88(18) no
C26 C27 C29 C30 176.52(17) no
C26 C27 C29 C31 -60.5(3) no
C28 C27 C29 C24 -170.19(19) no
C28 C27 C29 C30 -51.5(3) no
C28 C27 C29 C31 71.4(3) no
C29 C27 C28 S1 90.2(2) no
